data_4027502
loop_
_publ_author_name
'Zongjian Hu'
'Yuguang Li'
'Kai Liu'
'Qilong Shen'

_publ_section_title
;
 Bis(perfluoroalkyl) Phosphino-Oxazoline: A Modular, Stable, Strongly
 \p-Accepting Ligand for Asymmetric Catalysis
;
_journal_name_full 'Journal of Organic Chemistry'
_journal_page_first 7957
_journal_page_last 7967
_journal_paper_doi 10.1021/jo3011717
_journal_volume 77
_journal_year 2012
_chemical_absolute_configuration ad
_chemical_formula_sum 'C18 H18 F6 Fe N O P'
_chemical_formula_weight 465.15
_chemical_name_systematic
; 
 ? 
;
_space_group_IT_number 4
_symmetry_cell_setting monoclinic
_symmetry_space_group_name_Hall 'P 2yb'
_symmetry_space_group_name_H-M 'P 1 21 1'
_atom_sites_solution_hydrogens geom
_atom_sites_solution_primary direct
_atom_sites_solution_secondary difmap
_audit_creation_method SHELXL-97
_cell_angle_alpha 90.00
_cell_angle_beta 100.703(13)
_cell_angle_gamma 90.00
_cell_formula_units_Z 2
_cell_length_a 7.723(6)
_cell_length_b 14.057(11)
_cell_length_c 9.372(7)
_cell_measurement_reflns_used 3962
_cell_measurement_temperature 296(2)
_cell_measurement_theta_max 29.35
_cell_measurement_theta_min 2.64
_cell_volume 999.7(13)
_computing_cell_refinement 'Bruker SAINT'
_computing_data_collection 'Bruker APEX2'
_computing_data_reduction 'Bruker SAINT'
_computing_molecular_graphics 'Bruker SHELXTL'
_computing_publication_material 'Bruker SHELXTL'
_computing_structure_refinement 'SHELXL-97 (Sheldrick, 1997)'
_computing_structure_solution 'SHELXS-97 (Sheldrick, 1990)'
_diffrn_ambient_temperature 296(2)
_diffrn_measured_fraction_theta_full 0.999
_diffrn_measured_fraction_theta_max 0.999
_diffrn_measurement_device_type 'Bruker APEX-II CCD'
_diffrn_measurement_method '\f and \w scans'
_diffrn_radiation_monochromator graphite
_diffrn_radiation_source 'fine-focus sealed tube'
_diffrn_radiation_type MoK\a
_diffrn_radiation_wavelength 0.71073
_diffrn_reflns_av_R_equivalents 0.0221
_diffrn_reflns_av_sigmaI/netI 0.0416
_diffrn_reflns_limit_h_max 9
_diffrn_reflns_limit_h_min -8
_diffrn_reflns_limit_k_max 16
_diffrn_reflns_limit_k_min -17
_diffrn_reflns_limit_l_max 11
_diffrn_reflns_limit_l_min -11
_diffrn_reflns_number 6536
_diffrn_reflns_theta_full 26.00
_diffrn_reflns_theta_max 26.00
_diffrn_reflns_theta_min 2.21
_diffrn_standards_number 0
_exptl_absorpt_coefficient_mu 0.896
_exptl_absorpt_correction_T_max 0.7748
_exptl_absorpt_correction_T_min 0.7270
_exptl_absorpt_correction_type multi-scan
_exptl_absorpt_process_details sadabs
_exptl_crystal_colour pink
_exptl_crystal_density_diffrn 1.545
_exptl_crystal_description block
_exptl_crystal_F_000 472
_exptl_crystal_size_max 0.38
_exptl_crystal_size_mid 0.32
_exptl_crystal_size_min 0.30
_refine_diff_density_max 0.308
_refine_diff_density_min -0.346
_refine_diff_density_rms 0.084
_refine_ls_abs_structure_details 'Flack H D (1983), Acta Cryst. A39, 876-881'
_refine_ls_abs_structure_Flack 0.053(18)
_refine_ls_extinction_method none
_refine_ls_goodness_of_fit_ref 1.035
_refine_ls_hydrogen_treatment constr
_refine_ls_matrix_type full
_refine_ls_number_parameters 308
_refine_ls_number_reflns 3676
_refine_ls_number_restraints 153
_refine_ls_restrained_S_all 1.089
_refine_ls_R_factor_all 0.0350
_refine_ls_R_factor_gt 0.0339
_refine_ls_shift/su_max 0.000
_refine_ls_shift/su_mean 0.000
_refine_ls_structure_factor_coef Fsqd
_refine_ls_weighting_details 'calc w=1/[\s^2^(Fo^2^)+(0.0603P)^2^+0.1521P] where P=(Fo^2^+2Fc^2^)/3'
_refine_ls_weighting_scheme calc
_refine_ls_wR_factor_gt 0.0965
_refine_ls_wR_factor_ref 0.0980
_reflns_number_gt 3547
_reflns_number_total 3676
_reflns_threshold_expression >2sigma(I)
_cod_data_source_file jo3011717_si_002.cif
_cod_data_source_block mo_dm1112_0m
_cod_original_cell_volume 999.8(13)
_cod_database_code 4027502

loop_
_symmetry_equiv_pos_as_xyz
'x, y, z'
'-x, y+1/2, -z'

loop_
_atom_site_label
_atom_site_type_symbol
_atom_site_fract_x
_atom_site_fract_y
_atom_site_fract_z
_atom_site_U_iso_or_equiv
_atom_site_adp_type
_atom_site_occupancy
_atom_site_symmetry_multiplicity
_atom_site_calc_flag
_atom_site_refinement_flags
_atom_site_disorder_assembly
_atom_site_disorder_group
Fe1 Fe 0.92915(5) 0.41690(3) 0.89126(4) 0.05967(14) Uani 1 1 d . A 1
N1 N 0.5478(4) 0.5990(2) 0.8553(3) 0.0681(7) Uani 1 1 d . B 1
O1 O 0.5002(4) 0.4878(2) 0.6800(3) 0.0795(7) Uani 1 1 d . B 1
P1 P 0.82047(9) 0.58300(5) 1.11465(8) 0.05304(17) Uani 1 1 d . A 1
F1 F 0.5126(13) 0.6422(9) 1.1537(10) 0.130(3) Uani 0.414(7) 1 d PU A 1
F2 F 0.5750(18) 0.5093(7) 1.2511(18) 0.132(3) Uani 0.414(7) 1 d PU A 1
F3 F 0.6902(17) 0.6268(12) 1.3433(12) 0.125(3) Uani 0.414(7) 1 d PU A 1
F1' F 0.4999(6) 0.5548(9) 1.1664(6) 0.124(3) Uani 0.586(7) 1 d PU A 2
F2' F 0.6423(13) 0.6696(5) 1.2999(11) 0.119(3) Uani 0.586(7) 1 d PU A 2
F3' F 0.6733(10) 0.5250(6) 1.3464(7) 0.118(2) Uani 0.586(7) 1 d PU A 2
F4 F 0.9980(6) 0.4896(3) 1.3588(3) 0.1220(12) Uani 1 1 d U A .
F5 F 1.1527(3) 0.5537(4) 1.2224(4) 0.1395(15) Uani 1 1 d U A .
F6 F 1.0240(5) 0.6399(3) 1.3566(3) 0.1190(11) Uani 1 1 d U A .
C1 C 0.4398(5) 0.6474(3) 0.7312(4) 0.0714(9) Uani 1 1 d . . .
H1 H 0.3262 0.6591 0.7604 0.086 Uiso 1 1 calc R B 1
C2 C 0.4040(5) 0.5696(4) 0.6167(3) 0.0826(11) Uani 1 1 d . B .
H2A H 0.2789 0.5557 0.5925 0.099 Uiso 1 1 calc R C 1
H2B H 0.4443 0.5889 0.5290 0.099 Uiso 1 1 calc R C 1
C3 C 0.5735(4) 0.5156(3) 0.8155(3) 0.0592(7) Uani 1 1 d . . .
C4 C 0.6790(4) 0.4452(2) 0.9044(3) 0.0580(7) Uani 1 1 d . A .
C5 C 0.6956(6) 0.3474(3) 0.8708(4) 0.0733(9) Uani 1 1 d . . .
H5 H 0.6342 0.3147 0.7835 0.088 Uiso 1 1 calc R A 1
C6 C 0.8162(7) 0.3061(3) 0.9836(5) 0.0857(11) Uani 1 1 d . A .
H6 H 0.8560 0.2398 0.9871 0.103 Uiso 1 1 calc R D 1
C7 C 0.8767(6) 0.3761(3) 1.0883(4) 0.0706(9) Uani 1 1 d . . .
H7 H 0.9645 0.3665 1.1770 0.085 Uiso 1 1 calc R A 1
C8 C 0.7922(4) 0.4642(2) 1.0418(3) 0.0523(6) Uani 1 1 d . A .
C9 C 1.0839(11) 0.5220(4) 0.8442(9) 0.117(2) Uani 1 1 d . . .
H9 H 1.0849 0.5875 0.8801 0.140 Uiso 1 1 calc R A 1
C10 C 1.1863(7) 0.4499(7) 0.9080(7) 0.117(2) Uani 1 1 d . A .
H10 H 1.2744 0.4535 0.9977 0.140 Uiso 1 1 calc R E 1
C11 C 1.1488(9) 0.3724(5) 0.8200(9) 0.123(2) Uani 1 1 d . . .
H11 H 1.2033 0.3096 0.8389 0.147 Uiso 1 1 calc R A 1
C12 C 1.0222(9) 0.3944(5) 0.7058(6) 0.113(2) Uani 1 1 d . A .
H12 H 0.9714 0.3511 0.6271 0.136 Uiso 1 1 calc R F 1
C13 C 0.9799(8) 0.4877(5) 0.7165(7) 0.113(2) Uani 1 1 d . A .
H13 H 0.8955 0.5243 0.6466 0.135 Uiso 1 1 calc R G 1
C14 C 1.0073(5) 0.5643(4) 1.2711(4) 0.0789(10) Uani 1 1 d U . .
C15 C 0.6446(6) 0.5847(3) 1.2289(5) 0.0830(10) Uani 1 1 d U . .
C16 C 0.514(2) 0.7493(15) 0.705(2) 0.090(4) Uani 0.414(7) 1 d PDU A 1
H16A H 0.5155 0.7870 0.7928 0.108 Uiso 0.414(7) 1 calc PR A 1
C17 C 0.7023(16) 0.7395(11) 0.6815(16) 0.111(4) Uani 0.414(7) 1 d PDU A 1
H17A H 0.7497 0.8015 0.6692 0.166 Uiso 0.414(7) 1 calc PR A 1
H17B H 0.7044 0.7019 0.5964 0.166 Uiso 0.414(7) 1 calc PR A 1
H17C H 0.7719 0.7091 0.7645 0.166 Uiso 0.414(7) 1 calc PR A 1
C18 C 0.376(3) 0.7953(19) 0.580(3) 0.106(5) Uani 0.414(7) 1 d PU A 1
H18A H 0.4154 0.8577 0.5592 0.158 Uiso 0.414(7) 1 calc PR A 1
H18B H 0.2642 0.8001 0.6106 0.158 Uiso 0.414(7) 1 calc PR A 1
H18C H 0.3640 0.7564 0.4948 0.158 Uiso 0.414(7) 1 calc PR A 1
C16' C 0.5404(16) 0.7240(8) 0.6710(12) 0.081(3) Uani 0.586(7) 1 d PDU A 2
H16B H 0.6415 0.6957 0.6371 0.097 Uiso 0.586(7) 1 calc PR A 2
C17' C 0.6058(15) 0.7942(7) 0.7925(10) 0.106(3) Uani 0.586(7) 1 d PDU A 2
H17D H 0.6721 0.7608 0.8741 0.159 Uiso 0.586(7) 1 calc PR A 2
H17E H 0.5068 0.8251 0.8212 0.159 Uiso 0.586(7) 1 calc PR A 2
H17F H 0.6796 0.8409 0.7590 0.159 Uiso 0.586(7) 1 calc PR A 2
C18' C 0.425(2) 0.7759(14) 0.5458(19) 0.116(4) Uani 0.586(7) 1 d PU A 2
H18D H 0.3841 0.7317 0.4689 0.174 Uiso 0.586(7) 1 calc PR A 2
H18E H 0.4927 0.8251 0.5107 0.174 Uiso 0.586(7) 1 calc PR A 2
H18F H 0.3263 0.8037 0.5789 0.174 Uiso 0.586(7) 1 calc PR A 2

loop_
_atom_site_aniso_label
_atom_site_aniso_U_11
_atom_site_aniso_U_22
_atom_site_aniso_U_33
_atom_site_aniso_U_23
_atom_site_aniso_U_13
_atom_site_aniso_U_12
Fe1 0.0664(2) 0.0572(2) 0.0577(2) -0.0013(2) 0.01753(17) -0.0009(2)
N1 0.0677(15) 0.087(2) 0.0460(12) 0.0023(13) 0.0004(10) 0.0001(14)
O1 0.0746(15) 0.106(2) 0.0520(12) -0.0133(13) -0.0032(10) -0.0035(14)
P1 0.0526(3) 0.0588(4) 0.0465(3) 0.0009(3) 0.0060(2) -0.0043(3)
F1 0.113(5) 0.165(7) 0.127(5) 0.023(6) 0.059(4) 0.077(5)
F2 0.131(7) 0.120(6) 0.166(9) 0.008(6) 0.081(7) -0.013(5)
F3 0.121(6) 0.177(10) 0.084(5) -0.028(7) 0.039(4) 0.011(7)
F1' 0.052(2) 0.232(8) 0.090(3) -0.012(4) 0.022(2) -0.030(3)
F2' 0.142(6) 0.099(4) 0.135(6) -0.033(4) 0.069(5) 0.012(4)
F3' 0.120(4) 0.166(6) 0.083(3) 0.035(4) 0.059(3) 0.010(4)
F4 0.161(3) 0.128(3) 0.0613(12) 0.0193(16) -0.0198(15) 0.016(2)
F5 0.0566(12) 0.254(5) 0.1000(18) -0.026(3) -0.0056(11) 0.0118(19)
F6 0.120(2) 0.128(3) 0.0912(18) -0.0410(18) -0.0260(16) -0.0031(19)
C1 0.0586(17) 0.097(3) 0.0555(16) 0.0113(18) 0.0014(13) 0.0027(17)
C2 0.0670(18) 0.130(4) 0.0455(15) 0.004(2) -0.0028(13) 0.002(2)
C3 0.0500(14) 0.084(2) 0.0433(13) -0.0016(13) 0.0087(11) -0.0136(14)
C4 0.0565(14) 0.071(2) 0.0477(13) -0.0020(12) 0.0124(11) -0.0167(12)
C5 0.089(2) 0.069(2) 0.0643(19) -0.0097(16) 0.0211(17) -0.0264(18)
C6 0.120(3) 0.0514(18) 0.090(3) 0.0071(19) 0.032(2) -0.0066(19)
C7 0.088(2) 0.0634(18) 0.0614(17) 0.0153(16) 0.0155(16) 0.0041(16)
C8 0.0545(14) 0.0586(15) 0.0444(13) 0.0069(12) 0.0107(11) -0.0038(12)
C9 0.154(5) 0.083(3) 0.146(5) -0.024(3) 0.111(5) -0.039(3)
C10 0.073(2) 0.175(8) 0.110(4) -0.022(4) 0.034(3) -0.030(3)
C11 0.116(4) 0.109(4) 0.164(6) 0.007(4) 0.081(5) 0.033(4)
C12 0.121(4) 0.147(6) 0.084(3) -0.041(3) 0.052(3) -0.030(4)
C13 0.106(3) 0.146(5) 0.099(4) 0.054(4) 0.054(3) 0.021(4)
C14 0.0710(19) 0.105(3) 0.0544(16) -0.0106(19) -0.0049(14) 0.0004(19)
C15 0.081(2) 0.088(3) 0.089(2) -0.015(2) 0.0402(19) 0.000(2)
C16 0.092(6) 0.092(8) 0.086(7) 0.010(6) 0.014(5) 0.001(6)
C17 0.107(7) 0.109(8) 0.108(7) 0.019(7) -0.001(6) -0.034(6)
C18 0.112(11) 0.107(10) 0.097(10) 0.033(8) 0.020(7) 0.022(8)
C16' 0.082(4) 0.088(6) 0.073(5) 0.012(4) 0.011(4) 0.009(4)
C17' 0.114(6) 0.095(5) 0.099(5) 0.001(4) -0.009(5) -0.022(4)
C18' 0.125(9) 0.121(9) 0.099(8) 0.029(6) 0.012(6) 0.027(7)

loop_
_atom_type_symbol
_atom_type_description
_atom_type_scat_dispersion_real
_atom_type_scat_dispersion_imag
_atom_type_scat_source
C C 0.0033 0.0016 'International Tables Vol C Tables 4.2.6.8 and 6.1.1.4'
H H 0.0000 0.0000 'International Tables Vol C Tables 4.2.6.8 and 6.1.1.4'
N N 0.0061 0.0033 'International Tables Vol C Tables 4.2.6.8 and 6.1.1.4'
O O 0.0106 0.0060 'International Tables Vol C Tables 4.2.6.8 and 6.1.1.4'
F F 0.0171 0.0103 'International Tables Vol C Tables 4.2.6.8 and 6.1.1.4'
P P 0.1023 0.0942 'International Tables Vol C Tables 4.2.6.8 and 6.1.1.4'
Fe Fe 0.3463 0.8444 'International Tables Vol C Tables 4.2.6.8 and 6.1.1.4'

loop_
_geom_angle_atom_site_label_1
_geom_angle_atom_site_label_2
_geom_angle_atom_site_label_3
_geom_angle
C4 Fe1 C9 119.4(3)
C4 Fe1 C13 106.73(19)
C9 Fe1 C13 40.7(3)
C4 Fe1 C10 154.0(3)
C9 Fe1 C10 39.4(3)
C13 Fe1 C10 67.2(3)
C4 Fe1 C12 125.8(2)
C9 Fe1 C12 66.7(2)
C13 Fe1 C12 39.3(3)
C10 Fe1 C12 66.5(3)
C4 Fe1 C8 41.97(12)
C9 Fe1 C8 108.76(17)
C13 Fe1 C8 127.5(2)
C10 Fe1 C8 120.3(2)
C12 Fe1 C8 164.4(3)
C4 Fe1 C5 41.32(18)
C9 Fe1 C5 153.1(3)
C13 Fe1 C5 117.7(2)
C10 Fe1 C5 164.4(3)
C12 Fe1 C5 107.1(2)
C8 Fe1 C5 69.77(15)
C4 Fe1 C11 163.0(3)
C9 Fe1 C11 65.5(3)
C13 Fe1 C11 65.5(3)
C10 Fe1 C11 39.4(3)
C12 Fe1 C11 38.7(3)
C8 Fe1 C11 154.8(3)
C5 Fe1 C11 127.0(3)
C4 Fe1 C7 69.15(15)
C9 Fe1 C7 129.3(2)
C13 Fe1 C7 166.7(3)
C10 Fe1 C7 110.6(2)
C12 Fe1 C7 153.2(3)
C8 Fe1 C7 41.10(14)
C5 Fe1 C7 68.18(17)
C11 Fe1 C7 121.8(3)
C4 Fe1 C6 68.50(17)
C9 Fe1 C6 166.2(3)
C13 Fe1 C6 151.5(3)
C10 Fe1 C6 129.1(3)
C12 Fe1 C6 119.3(2)
C8 Fe1 C6 68.76(16)
C5 Fe1 C6 40.06(19)
C11 Fe1 C6 110.5(2)
C7 Fe1 C6 40.14(17)
C3 N1 C1 107.2(3)
C3 O1 C2 104.6(3)
C8 P1 C14 100.80(18)
C8 P1 C15 100.27(18)
C14 P1 C15 95.1(2)
N1 C1 C16' 111.9(5)
N1 C1 C2 103.2(3)
C16' C1 C2 106.9(5)
N1 C1 C16 112.1(8)
C16' C1 C16 20.0(6)
C2 C1 C16 124.4(8)
N1 C1 H1 105.2
C16' C1 H1 122.7
C2 C1 H1 105.2
C16 C1 H1 105.2
O1 C2 C1 105.8(3)
O1 C2 H2A 110.6
C1 C2 H2A 110.6
O1 C2 H2B 110.6
C1 C2 H2B 110.6
H2A C2 H2B 108.7
N1 C3 O1 119.2(3)
N1 C3 C4 124.9(3)
O1 C3 C4 115.9(3)
C5 C4 C8 108.2(3)
C5 C4 C3 126.9(3)
C8 C4 C3 124.9(3)
C5 C4 Fe1 70.5(2)
C8 C4 Fe1 70.06(18)
C3 C4 Fe1 123.3(2)
C6 C5 C4 108.0(3)
C6 C5 Fe1 70.9(2)
C4 C5 Fe1 68.19(19)
C6 C5 H5 126.0
C4 C5 H5 126.0
Fe1 C5 H5 126.0
C5 C6 C7 109.0(4)
C5 C6 Fe1 69.0(2)
C7 C6 Fe1 69.6(2)
C5 C6 H6 125.5
C7 C6 H6 125.5
Fe1 C6 H6 125.5
C6 C7 C8 108.7(3)
C6 C7 Fe1 70.3(2)
C8 C7 Fe1 68.77(18)
C6 C7 H7 125.7
C8 C7 H7 125.7
Fe1 C7 H7 125.7
C7 C8 C4 106.1(3)
C7 C8 P1 132.2(2)
C4 C8 P1 121.4(2)
C7 C8 Fe1 70.1(2)
C4 C8 Fe1 67.97(18)
P1 C8 Fe1 121.72(15)
C10 C9 C13 108.4(5)
C10 C9 Fe1 71.0(3)
C13 C9 Fe1 70.3(3)
C10 C9 H9 125.8
C13 C9 H9 125.8
Fe1 C9 H9 125.8
C9 C10 C11 106.9(6)
C9 C10 Fe1 69.6(3)
C11 C10 Fe1 71.0(3)
C9 C10 H10 126.5
C11 C10 H10 126.5
Fe1 C10 H10 126.5
C12 C11 C10 109.8(6)
C12 C11 Fe1 70.3(3)
C10 C11 Fe1 69.7(3)
C12 C11 H11 125.1
C10 C11 H11 125.1
Fe1 C11 H11 125.1
C11 C12 C13 108.2(6)
C11 C12 Fe1 71.0(3)
C13 C12 Fe1 70.0(3)
C11 C12 H12 125.9
C13 C12 H12 125.9
Fe1 C12 H12 125.9
C12 C13 C9 106.8(6)
C12 C13 Fe1 70.7(3)
C9 C13 Fe1 69.0(3)
C12 C13 H13 126.6
C9 C13 H13 126.6
Fe1 C13 H13 126.6
F5 C14 F6 108.2(4)
F5 C14 F4 105.9(4)
F6 C14 F4 105.5(3)
F5 C14 P1 109.4(3)
F6 C14 P1 109.6(3)
F4 C14 P1 117.9(3)
F3 C15 F2 109.6(11)
F3 C15 F1' 132.1(7)
F2 C15 F1' 53.0(8)
F3 C15 F2' 34.5(7)
F2 C15 F2' 128.8(7)
F1' C15 F2' 115.8(7)
F3 C15 F3' 67.2(8)
F2 C15 F3' 48.9(8)
F1' C15 F3' 99.8(7)
F2' C15 F3' 99.1(6)
F3 C15 F1 103.3(9)
F2 C15 F1 106.6(10)
F1' C15 F1 56.1(7)
F2' C15 F1 70.4(7)
F3' C15 F1 139.4(6)
F3 C15 P1 112.7(7)
F2 C15 P1 118.2(5)
F1' C15 P1 114.3(4)
F2' C15 P1 111.4(5)
F3' C15 P1 115.1(4)
F1 C15 P1 105.0(5)
C17 C16 C18 118.0(15)
C17 C16 C1 109.0(12)
C18 C16 C1 106.1(14)
C17 C16 H16A 107.8
C18 C16 H16A 107.8
C1 C16 H16A 107.8
C16 C17 H17A 109.5
C16 C17 H17B 109.5
H17A C17 H17B 109.5
C16 C17 H17C 109.5
H17A C17 H17C 109.5
H17B C17 H17C 109.5
C16 C18 H18A 109.5
C16 C18 H18B 109.5
H18A C18 H18B 109.5
C16 C18 H18C 109.5
H18A C18 H18C 109.5
H18B C18 H18C 109.5
C1 C16' C18' 111.4(10)
C1 C16' C17' 107.9(8)
C18' C16' C17' 109.4(10)
C1 C16' H16B 109.4
C18' C16' H16B 109.4
C17' C16' H16B 109.4
C16' C17' H17D 109.5
C16' C17' H17E 109.5
H17D C17' H17E 109.5
C16' C17' H17F 109.5
H17D C17' H17F 109.5
H17E C17' H17F 109.5
C16' C18' H18D 109.5
C16' C18' H18E 109.5
H18D C18' H18E 109.5
C16' C18' H18F 109.5
H18D C18' H18F 109.5
H18E C18' H18F 109.5

loop_
_geom_bond_atom_site_label_1
_geom_bond_atom_site_label_2
_geom_bond_distance
Fe1 C4 1.998(3)
Fe1 C9 2.000(4)
Fe1 C13 2.016(5)
Fe1 C10 2.017(5)
Fe1 C12 2.025(5)
Fe1 C8 2.027(3)
Fe1 C5 2.029(4)
Fe1 C11 2.034(5)
Fe1 C7 2.045(4)
Fe1 C6 2.053(4)
N1 C3 1.257(5)
N1 C1 1.467(4)
O1 C3 1.349(4)
O1 C2 1.436(6)
P1 C8 1.802(4)
P1 C14 1.875(4)
P1 C15 1.880(4)
F1 C15 1.387(9)
F2 C15 1.223(10)
F3 C15 1.218(13)
F1' C15 1.235(7)
F2' C15 1.368(8)
F3' C15 1.369(8)
F4 C14 1.343(6)
F5 C14 1.297(5)
F6 C14 1.323(5)
C1 C16' 1.497(14)
C1 C2 1.522(6)
C1 C16 1.58(2)
C1 H1 0.9800
C2 H2A 0.9700
C2 H2B 0.9700
C3 C4 1.444(5)
C4 C5 1.421(6)
C4 C8 1.442(4)
C5 C6 1.398(7)
C5 H5 0.9800
C6 C7 1.406(6)
C6 H6 0.9800
C7 C8 1.429(5)
C7 H7 0.9800
C9 C10 1.354(10)
C9 C13 1.398(10)
C9 H9 0.9800
C10 C11 1.364(10)
C10 H10 0.9800
C11 C12 1.345(10)
C11 H11 0.9800
C12 C13 1.360(10)
C12 H12 0.9800
C13 H13 0.9800
C16 C17 1.517(10)
C16 C18 1.56(3)
C16 H16A 0.9800
C17 H17A 0.9600
C17 H17B 0.9600
C17 H17C 0.9600
C18 H18A 0.9600
C18 H18B 0.9600
C18 H18C 0.9600
C16' C18' 1.52(2)
C16' C17' 1.521(9)
C16' H16B 0.9800
C17' H17D 0.9600
C17' H17E 0.9600
C17' H17F 0.9600
C18' H18D 0.9600
C18' H18E 0.9600
C18' H18F 0.9600

loop_
_geom_torsion_atom_site_label_1
_geom_torsion_atom_site_label_2
_geom_torsion_atom_site_label_3
_geom_torsion_atom_site_label_4
_geom_torsion
C3 N1 C1 C16' -111.6(5)
C3 N1 C1 C2 2.9(4)
C3 N1 C1 C16 -133.2(7)
C3 O1 C2 C1 2.5(4)
N1 C1 C2 O1 -3.3(4)
C16' C1 C2 O1 114.9(6)
C16 C1 C2 O1 125.7(8)
C1 N1 C3 O1 -1.6(4)
C1 N1 C3 C4 177.9(3)
C2 O1 C3 N1 -0.7(4)
C2 O1 C3 C4 179.8(3)
N1 C3 C4 C5 172.2(3)
O1 C3 C4 C5 -8.3(4)
N1 C3 C4 C8 -10.5(5)
O1 C3 C4 C8 169.0(3)
N1 C3 C4 Fe1 -98.2(4)
O1 C3 C4 Fe1 81.3(3)
C9 Fe1 C4 C5 155.5(3)
C13 Fe1 C4 C5 113.1(3)
C10 Fe1 C4 C5 -174.7(5)
C12 Fe1 C4 C5 74.3(3)
C8 Fe1 C4 C5 -118.8(3)
C11 Fe1 C4 C5 53.0(8)
C7 Fe1 C4 C5 -80.3(2)
C6 Fe1 C4 C5 -37.1(2)
C9 Fe1 C4 C8 -85.7(3)
C13 Fe1 C4 C8 -128.1(3)
C10 Fe1 C4 C8 -56.0(5)
C12 Fe1 C4 C8 -166.9(3)
C5 Fe1 C4 C8 118.8(3)
C11 Fe1 C4 C8 171.8(7)
C7 Fe1 C4 C8 38.5(2)
C6 Fe1 C4 C8 81.7(2)
C9 Fe1 C4 C3 33.5(4)
C13 Fe1 C4 C3 -8.8(4)
C10 Fe1 C4 C3 63.3(5)
C12 Fe1 C4 C3 -47.6(4)
C8 Fe1 C4 C3 119.3(3)
C5 Fe1 C4 C3 -121.9(4)
C11 Fe1 C4 C3 -68.9(9)
C7 Fe1 C4 C3 157.8(3)
C6 Fe1 C4 C3 -159.0(3)
C8 C4 C5 C6 -0.2(4)
C3 C4 C5 C6 177.5(3)
Fe1 C4 C5 C6 60.0(3)
C8 C4 C5 Fe1 -60.2(2)
C3 C4 C5 Fe1 117.5(3)
C4 Fe1 C5 C6 -119.4(3)
C9 Fe1 C5 C6 -172.5(4)
C13 Fe1 C5 C6 156.6(3)
C10 Fe1 C5 C6 52.0(9)
C12 Fe1 C5 C6 115.4(4)
C8 Fe1 C5 C6 -80.7(3)
C11 Fe1 C5 C6 77.6(4)
C7 Fe1 C5 C6 -36.6(3)
C9 Fe1 C5 C4 -53.1(5)
C13 Fe1 C5 C4 -84.0(3)
C10 Fe1 C5 C4 171.4(7)
C12 Fe1 C5 C4 -125.2(3)
C8 Fe1 C5 C4 38.66(18)
C11 Fe1 C5 C4 -163.0(3)
C7 Fe1 C5 C4 82.8(2)
C6 Fe1 C5 C4 119.4(3)
C4 C5 C6 C7 -0.1(5)
Fe1 C5 C6 C7 58.2(3)
C4 C5 C6 Fe1 -58.3(2)
C4 Fe1 C6 C5 38.2(2)
C9 Fe1 C6 C5 165.7(8)
C13 Fe1 C6 C5 -47.4(5)
C10 Fe1 C6 C5 -164.2(3)
C12 Fe1 C6 C5 -81.8(4)
C8 Fe1 C6 C5 83.4(3)
C11 Fe1 C6 C5 -123.6(4)
C7 Fe1 C6 C5 120.9(4)
C4 Fe1 C6 C7 -82.7(3)
C9 Fe1 C6 C7 44.7(10)
C13 Fe1 C6 C7 -168.3(4)
C10 Fe1 C6 C7 74.9(4)
C12 Fe1 C6 C7 157.3(3)
C8 Fe1 C6 C7 -37.5(2)
C5 Fe1 C6 C7 -120.9(4)
C11 Fe1 C6 C7 115.5(4)
C5 C6 C7 C8 0.3(5)
Fe1 C6 C7 C8 58.2(3)
C5 C6 C7 Fe1 -57.9(3)
C4 Fe1 C7 C6 81.0(3)
C9 Fe1 C7 C6 -167.5(4)
C13 Fe1 C7 C6 155.2(9)
C10 Fe1 C7 C6 -126.9(4)
C12 Fe1 C7 C6 -48.4(6)
C8 Fe1 C7 C6 120.3(3)
C5 Fe1 C7 C6 36.5(3)
C11 Fe1 C7 C6 -84.5(4)
C4 Fe1 C7 C8 -39.31(18)
C9 Fe1 C7 C8 72.2(4)
C13 Fe1 C7 C8 34.9(10)
C10 Fe1 C7 C8 112.8(3)
C12 Fe1 C7 C8 -168.7(4)
C5 Fe1 C7 C8 -83.8(2)
C11 Fe1 C7 C8 155.2(3)
C6 Fe1 C7 C8 -120.3(3)
C6 C7 C8 C4 -0.4(4)
Fe1 C7 C8 C4 58.7(2)
C6 C7 C8 P1 -174.4(3)
Fe1 C7 C8 P1 -115.3(3)
C6 C7 C8 Fe1 -59.1(3)
C5 C4 C8 C7 0.3(3)
C3 C4 C8 C7 -177.4(3)
Fe1 C4 C8 C7 -60.1(2)
C5 C4 C8 P1 175.1(2)
C3 C4 C8 P1 -2.6(4)
Fe1 C4 C8 P1 114.7(2)
C5 C4 C8 Fe1 60.4(2)
C3 C4 C8 Fe1 -117.3(3)
C14 P1 C8 C7 2.9(4)
C15 P1 C8 C7 -94.3(4)
C14 P1 C8 C4 -170.3(2)
C15 P1 C8 C4 92.5(3)
C14 P1 C8 Fe1 -88.3(2)
C15 P1 C8 Fe1 174.5(2)
C4 Fe1 C8 C7 117.7(3)
C9 Fe1 C8 C7 -128.9(4)
C13 Fe1 C8 C7 -170.4(3)
C10 Fe1 C8 C7 -87.2(4)
C12 Fe1 C8 C7 160.8(7)
C5 Fe1 C8 C7 79.6(3)
C11 Fe1 C8 C7 -56.7(6)
C6 Fe1 C8 C7 36.7(3)
C9 Fe1 C8 C4 113.4(4)
C13 Fe1 C8 C4 71.9(3)
C10 Fe1 C8 C4 155.1(3)
C12 Fe1 C8 C4 43.1(8)
C5 Fe1 C8 C4 -38.1(2)
C11 Fe1 C8 C4 -174.4(5)
C7 Fe1 C8 C4 -117.7(3)
C6 Fe1 C8 C4 -81.0(2)
C4 Fe1 C8 P1 -114.3(3)
C9 Fe1 C8 P1 -0.8(3)
C13 Fe1 C8 P1 -42.4(4)
C10 Fe1 C8 P1 40.8(4)
C12 Fe1 C8 P1 -71.2(8)
C5 Fe1 C8 P1 -152.4(2)
C11 Fe1 C8 P1 71.4(6)
C7 Fe1 C8 P1 128.0(3)
C6 Fe1 C8 P1 164.7(2)
C4 Fe1 C9 C10 159.9(3)
C13 Fe1 C9 C10 -118.6(5)
C12 Fe1 C9 C10 -80.8(4)
C8 Fe1 C9 C10 115.2(4)
C5 Fe1 C9 C10 -162.8(4)
C11 Fe1 C9 C10 -38.3(4)
C7 Fe1 C9 C10 73.8(4)
C6 Fe1 C9 C10 37.9(10)
C4 Fe1 C9 C13 -81.5(4)
C10 Fe1 C9 C13 118.6(5)
C12 Fe1 C9 C13 37.7(4)
C8 Fe1 C9 C13 -126.3(3)
C5 Fe1 C9 C13 -44.2(6)
C11 Fe1 C9 C13 80.2(4)
C7 Fe1 C9 C13 -167.6(3)
C6 Fe1 C9 C13 156.5(8)
C13 C9 C10 C11 1.0(6)
Fe1 C9 C10 C11 61.6(4)
C13 C9 C10 Fe1 -60.6(3)
C4 Fe1 C10 C9 -43.0(6)
C13 Fe1 C10 C9 38.4(4)
C12 Fe1 C10 C9 81.3(4)
C8 Fe1 C10 C9 -82.9(4)
C5 Fe1 C10 C9 150.0(7)
C11 Fe1 C10 C9 117.1(6)
C7 Fe1 C10 C9 -127.4(4)
C6 Fe1 C10 C9 -169.1(3)
C4 Fe1 C10 C11 -160.0(4)
C9 Fe1 C10 C11 -117.1(6)
C13 Fe1 C10 C11 -78.6(5)
C12 Fe1 C10 C11 -35.7(4)
C8 Fe1 C10 C11 160.0(4)
C5 Fe1 C10 C11 33.0(10)
C7 Fe1 C10 C11 115.5(4)
C6 Fe1 C10 C11 73.8(5)
C9 C10 C11 C12 -1.8(7)
Fe1 C10 C11 C12 59.0(4)
C9 C10 C11 Fe1 -60.7(4)
C4 Fe1 C11 C12 28.1(10)
C9 Fe1 C11 C12 -82.7(5)
C13 Fe1 C11 C12 -37.7(4)
C10 Fe1 C11 C12 -121.1(6)
C8 Fe1 C11 C12 -164.8(4)
C5 Fe1 C11 C12 69.4(5)
C7 Fe1 C11 C12 154.9(4)
C6 Fe1 C11 C12 111.6(4)
C4 Fe1 C11 C10 149.2(7)
C9 Fe1 C11 C10 38.4(4)
C13 Fe1 C11 C10 83.3(5)
C12 Fe1 C11 C10 121.1(6)
C8 Fe1 C11 C10 -43.7(7)
C5 Fe1 C11 C10 -169.5(4)
C7 Fe1 C11 C10 -84.0(5)
C6 Fe1 C11 C10 -127.3(4)
C10 C11 C12 C13 1.8(7)
Fe1 C11 C12 C13 60.4(4)
C10 C11 C12 Fe1 -58.6(4)
C4 Fe1 C12 C11 -170.2(4)
C9 Fe1 C12 C11 79.4(5)
C13 Fe1 C12 C11 118.5(6)
C10 Fe1 C12 C11 36.3(5)
C8 Fe1 C12 C11 155.5(7)
C5 Fe1 C12 C11 -128.5(4)
C7 Fe1 C12 C11 -53.2(7)
C6 Fe1 C12 C11 -86.7(5)
C4 Fe1 C12 C13 71.3(5)
C9 Fe1 C12 C13 -39.1(5)
C10 Fe1 C12 C13 -82.2(5)
C8 Fe1 C12 C13 37.0(9)
C5 Fe1 C12 C13 113.0(4)
C11 Fe1 C12 C13 -118.5(6)
C7 Fe1 C12 C13 -171.6(4)
C6 Fe1 C12 C13 154.8(4)
C11 C12 C13 C9 -1.1(6)
Fe1 C12 C13 C9 59.9(3)
C11 C12 C13 Fe1 -61.0(4)
C10 C9 C13 C12 0.0(6)
Fe1 C9 C13 C12 -61.0(4)
C10 C9 C13 Fe1 61.0(3)
C4 Fe1 C13 C12 -126.6(4)
C9 Fe1 C13 C12 117.5(6)
C10 Fe1 C13 C12 80.3(5)
C8 Fe1 C13 C12 -168.2(3)
C5 Fe1 C13 C12 -83.4(4)
C11 Fe1 C13 C12 37.2(4)
C7 Fe1 C13 C12 163.4(8)
C6 Fe1 C13 C12 -51.0(6)
C4 Fe1 C13 C9 115.9(4)
C10 Fe1 C13 C9 -37.2(4)
C12 Fe1 C13 C9 -117.5(6)
C8 Fe1 C13 C9 74.3(4)
C5 Fe1 C13 C9 159.2(4)
C11 Fe1 C13 C9 -80.3(5)
C7 Fe1 C13 C9 46.0(11)
C6 Fe1 C13 C9 -168.5(5)
C8 P1 C14 F5 74.4(4)
C15 P1 C14 F5 175.9(4)
C8 P1 C14 F6 -167.2(3)
C15 P1 C14 F6 -65.7(4)
C8 P1 C14 F4 -46.6(4)
C15 P1 C14 F4 54.9(4)
C8 P1 C15 F3 141.5(9)
C14 P1 C15 F3 39.5(9)
C8 P1 C15 F2 11.8(11)
C14 P1 C15 F2 -90.1(11)
C8 P1 C15 F1' -47.7(7)
C14 P1 C15 F1' -149.7(7)
C8 P1 C15 F2' 178.7(6)
C14 P1 C15 F2' 76.8(6)
C8 P1 C15 F3' 67.0(6)
C14 P1 C15 F3' -35.0(6)
C8 P1 C15 F1 -106.8(7)
C14 P1 C15 F1 151.2(7)
N1 C1 C16 C17 57.5(14)
C16' C1 C16 C17 -36(2)
C2 C1 C16 C17 -67.7(15)
N1 C1 C16 C18 -174.6(9)
C16' C1 C16 C18 92(3)
C2 C1 C16 C18 60.3(12)
N1 C1 C16' C18' -178.0(8)
C2 C1 C16' C18' 69.8(9)
C16 C1 C16' C18' -83(3)
N1 C1 C16' C17' -57.9(9)
C2 C1 C16' C17' -170.2(7)
C16 C1 C16' C17' 37(3)
